data_1521986
loop_
_publ_author_name
'Stoewe, K.'

_publ_section_title
;
 Crystal structure and magnetic properties of Ce Te2
;
_journal_name_full 'Journal of Alloys Compd.'
_journal_page_first 101
_journal_page_last 110
_journal_volume 307
_journal_year 2000
_chemical_formula_sum 'Ce Te2'
_space_group_IT_number 75
_symmetry_space_group_name_Hall 'P 4'
_symmetry_space_group_name_H-M 'P 4'
_cell_angle_alpha 90
_cell_angle_beta 90
_cell_angle_gamma 90
_cell_formula_units_Z 16
_cell_length_a 8.9975
_cell_length_b 8.9975
_cell_length_c 18.212
_cell_volume 1474.353
_citation_journal_id_ASTM JALCEU
_cod_data_source_file Stoewe_JALCEU_2000_1376.cif
_cod_data_source_block Ce1Te2
_cod_original_formula_sum 'Ce1 Te2'
_cod_database_code 1521986

loop_
_symmetry_equiv_pos_as_xyz
x,y,z
-y,x,z
-x,-y,z
y,-x,z

loop_
_atom_site_label
_atom_site_type_symbol
_atom_site_fract_x
_atom_site_fract_y
_atom_site_fract_z
_atom_site_occupancy
_atom_site_U_iso_or_equiv
Ce6 Ce+3 0 0.5 0.6358 1 0.0
Ce1 Ce+3 0 0 0.1356 1 0.0
Te14 Te-1 0.5 0.5 0.8163 1 0.0
Te7 Te-1 0.4982 0.2245 0.5048 0.177 0.0
Te17 Te-1 0.2508 0.2493 0.1835 1 0.0
Te18 Te-1 0.2505 0.2494 0.6836 1 0.0
Ce5 Ce+3 0 0.5 0.1359 1 0.0
Te13 Te-1 0.5 0.5 0.3164 1 0.0
Te2 Te-1 0.2218 0.0157 0.9972 0.134 0.0
Ce8 Ce+3 0.2526 0.2479 0.8621 1 0.0
Te9 Te-1 0.2433 0.9806 0.4996 0.377 0.0
Te10 Te-1 0.2312 0.0133 0.5102 0.177 0.0
Ce3 Ce+3 0.5 0.5 0.136 1 0.0
Te1 Te-1 0.2524 0.9914 0.9996 0.866 0.0
Ce2 Ce+3 0 0 0.636 1 0.0
Te8 Te-1 0.2602 0.9976 0.4975 0.446 0.0
Te11 Te-1 0 0 0.3162 1 0.0
Te4 Te-1 0.4778 0.2902 0.0026 0.134 0.0
Te15 Te-1 0 0.5 0.3167 1 0.0
Te16 Te-1 0 0.5 0.8164 1 0.0
Te3 Te-1 0.5081 0.2482 0.9988 0.866 0.0
Ce4 Ce+3 0.5 0.5 0.6364 1 0.0
Te6 Te-1 0.495 0.264 0.4971 0.377 0.0
Te12 Te-1 0 0 0.816 1 0.0
Ce7 Ce+3 0.2523 0.2473 0.3623 1 0.0
Te5 Te-1 0.5201 0.2461 0.5001 0.446 0.0
